data_2104559
loop_
_publ_author_name
'Marsh, Richard E.'

_publ_section_title
;
 Space groups <i>P</i>1 and <i>Cc</i>: how are they doing?
;
_journal_coeditor_code BK5088
_journal_issue 6
_journal_name_full 'Acta Crystallographica Section B'
_journal_page_first 782
_journal_page_last 783
_journal_paper_doi 10.1107/S0108768109046448
_journal_volume 65
_journal_year 2009
_chemical_formula_sum 'C28 H48 N2 O4'
_chemical_formula_weight 476.68
_chemical_name_systematic
;
meso-2,2,7,7-Tetramethyl-4,5-bis(1,4,4-trimethyl-3-oxopent-1-en-1-ylamino)-
octane-3,6-dione
;
_space_group_IT_number 2
_symmetry_cell_setting triclinic
_symmetry_space_group_name_Hall '-P 1'
_symmetry_space_group_name_H-M 'P -1'
_cell_angle_alpha 97.894(8)
_cell_angle_beta 102.044(9)
_cell_angle_gamma 106.543(9)
_cell_formula_units_Z 1
_cell_length_a 6.6270(8)
_cell_length_b 10.9970(2)
_cell_length_c 11.6060(2)
_cell_measurement_reflns_used 2803
_cell_measurement_temperature 293(2)
_cell_measurement_theta_max 26.15
_cell_measurement_theta_min 2.40
_cell_volume 775.29(11)
_diffrn_ambient_temperature 293(2)
_diffrn_measurement_device_type KappaCCD
_diffrn_radiation_monochromator graphite
_diffrn_radiation_source 'fine-focus sealed tube'
_diffrn_radiation_type MoK\a
_diffrn_radiation_wavelength 0.71073
_exptl_crystal_colour colorless
_exptl_crystal_density_diffrn 1.021
_exptl_crystal_density_method 'not measured'
_exptl_crystal_description prism
_exptl_crystal_F_000 262
_exptl_crystal_size_max .4
_exptl_crystal_size_mid .15
_exptl_crystal_size_min .10
_cod_data_source_file bk5088.cif
_cod_data_source_block VIMBID
_cod_depositor_comments
;
The following automatic conversions were performed:
'_symmetry_cell_setting' value 'Triclinic' changed to 'triclinic'
according to '/home/saulius/struct/CIF-dictionaries/cif_core.dic'
dictionary named 'cif_core.dic' version 2.4.1 from 2010-06-29.

Automatic conversion script
Id: cif_fix_enum 1527 2010-12-29 10:47:43Z saulius 

The following automatic conversions were performed:

'_symmetry_cell_setting' value 'Triclinic' changed to 'triclinic'
according to /home/saulius/struct/CIF-dictionaries/cif_core.dic
dictionary named 'cif_core.dic' version 2.4.1 from 2010-06-29.

Automatic conversion script
Id: cif_fix_values 1715 2011-07-08 13:25:40Z adriana 
;
_cod_original_cell_volume 775.29(10)
_cod_original_sg_symbol_H-M P-1
_cod_database_code 2104559

loop_
_symmetry_equiv_pos_as_xyz
'x, y, z'
'-x, -y, -z'

loop_
_atom_site_label
_atom_site_type_symbol
_atom_site_fract_x
_atom_site_fract_y
_atom_site_fract_z
_atom_site_occupancy
O1 O 0.6234 0.3358 0.3857 1
O2 O 0.6253 0.6227 0.1970 1
N1 N 0.4042 0.5212 0.3436 1
H1 H 0.5202 0.5305 0.3045 1
C1 C 0.4091 0.4576 0.4454 1
H2 H 0.2744 0.4422 0.4682 1
C2 C 0.4492 0.3292 0.4060 1
C3 C 0.2754 0.1996 0.3893 1
C4 C 0.2185 0.1863 0.5067 1
C5 C 0.0745 0.1956 0.2964 1
C6 C 0.3525 0.0922 0.3446 1
C7 C 0.2512 0.5696 0.2913 1
C8 C 0.0503 0.5526 0.3360 1
H3 H -0.0400 0.4636 0.3132 1
H4 H -0.0292 0.6045 0.3016 1
H5 H 0.0919 0.5794 0.4216 1
C9 C 0.2820 0.6350 0.2010 1
H6 H 0.1678 0.6650 0.1629 1
C10 C 0.4706 0.6609 0.1575 1
C11 C 0.4916 0.7426 0.0610 1
C12 C 0.7110 0.7555 0.0268 1
C13 C 0.4745 0.8766 0.1155 1
C14 C 0.3010 0.6750 -0.0513 1

loop_
_geom_angle_atom_site_label_1
_geom_angle_atom_site_label_2
_geom_angle_atom_site_label_3
_geom_angle
_geom_angle_site_symmetry_1
_geom_angle_site_symmetry_2
_geom_angle_site_symmetry_3
_geom_angle_publ_flag
C1 N1 C7 128.51 . . . yes
C1 N1 H1 119.00 . . . no
C7 N1 H1 112.00 . . . no
C1 C1 C2 110.31 2_666 . . no
N1 C1 C2 106.79 . . . yes
N1 C1 C1 110.63 . . 2_666 yes
C1 C2 C3 121.45 . . . no
O1 C2 C1 117.31 . . . yes
O1 C2 C3 121.22 . . . yes
C2 C3 C4 109.32 . . . no
C4 C3 C5 109.00 . . . no
C2 C3 C5 108.45 . . . no
C2 C3 C6 110.23 . . . no
C5 C3 C6 108.59 . . . no
C4 C3 C6 111.19 . . . no
N1 C7 C9 120.26 . . . yes
C8 C7 C9 121.05 . . . no
N1 C7 C8 118.68 . . . yes
C7 C9 C10 124.76 . . . no
O2 C10 C11 117.85 . . . yes
O2 C10 C9 122.33 . . . yes
C9 C10 C11 119.80 . . . no
C10 C11 C13 106.30 . . . no
C10 C11 C14 108.77 . . . no
C12 C11 C14 109.27 . . . no
C13 C11 C14 109.59 . . . no
C12 C11 C13 112.78 . . . no
C10 C11 C12 110.03 . . . no
N1 C1 H2 111.00 . . . no
C2 C1 H2 111.00 . . . no
C1 C1 H2 107.00 2_666 . . no
C7 C8 H3 110.00 . . . no
C7 C8 H4 109.00 . . . no
C7 C8 H5 109.00 . . . no
H3 C8 H4 109.00 . . . no
H3 C8 H5 110.00 . . . no
H4 C8 H5 110.00 . . . no
C7 C9 H6 119.00 . . . no
C10 C9 H6 117.00 . . . no

loop_
_geom_bond_atom_site_label_1
_geom_bond_atom_site_label_2
_geom_bond_distance
_geom_bond_site_symmetry_1
_geom_bond_site_symmetry_2
_geom_bond_publ_flag
O1 C2 1.2099 . . yes
O2 C10 1.2408 . . yes
N1 C1 1.4526 . . yes
N1 C7 1.3487 . . yes
N1 H1 0.9600 . . no
C1 C1 1.5250 . 2_666 no
C1 C2 1.5364 . . no
C2 C3 1.5138 . . no
C3 C5 1.5138 . . no
C3 C6 1.4870 . . no
C3 C4 1.5026 . . no
C7 C9 1.3675 . . no
C7 C8 1.4999 . . no
C9 C10 1.4136 . . no
C10 C11 1.5334 . . no
C11 C13 1.5663 . . no
C11 C14 1.5359 . . no
C11 C12 1.5590 . . no
C1 H2 0.9600 . . no
C8 H3 0.9600 . . no
C8 H4 0.9500 . . no
C8 H5 0.9500 . . no
C9 H6 0.9600 . . no
